data_1564210
loop_
_publ_author_name
'Liu, Yong-Jie'
'Chen, Ya-Ting'
'Chen, Ming-Zhao'
'Mo, Xing-Jun'
'Huang, Chao'
'Chen, Dong-Mei'
'Zhu, Bi-Xue'

_publ_section_title
;
 Self-discriminating and counteranion-controlled self-assembly: Two
 heterochiral Cd(II) coordination polymers based on a racemic bis(pyridyl)
 ligand
;
_journal_name_full 'Inorganica Chimica Acta'
_journal_page_first 119702
_journal_paper_doi 10.1016/j.ica.2020.119702
_journal_volume 510
_journal_year 2020
_chemical_formula_moiety 'C19 H15 Cd Cl2 N5 O'
_chemical_formula_sum 'C19 H15 Cd Cl2 N5 O'
_chemical_formula_weight 512.66
_space_group_crystal_system monoclinic
_space_group_IT_number 14
_space_group_name_Hall '-P 2ybc'
_space_group_name_H-M_alt 'P 1 21/c 1'
_atom_sites_solution_hydrogens geom
_atom_sites_solution_primary dual
_cell_angle_alpha 90
_cell_angle_beta 105.654(3)
_cell_angle_gamma 90
_cell_formula_units_Z 4
_cell_length_a 10.8953(11)
_cell_length_b 25.825(3)
_cell_length_c 7.1174(8)
_cell_measurement_reflns_used 6296
_cell_measurement_temperature 296(2)
_cell_measurement_theta_max 27.24
_cell_measurement_theta_min 2.50
_cell_volume 1928.4(4)
_computing_molecular_graphics 'Olex2 (Dolomanov et al., 2009)'
_computing_publication_material 'Olex2 (Dolomanov et al., 2009)'
_computing_structure_refinement 'ShelXL (Sheldrick, 2015)'
_computing_structure_solution 'ShelXT (Sheldrick, 2015)'
_diffrn_ambient_temperature 296.15
_diffrn_measured_fraction_theta_full 0.999
_diffrn_measured_fraction_theta_max 0.999
_diffrn_measurement_device_type 'Bruker APEX-II CCD'
_diffrn_measurement_method '\f and \w scans'
_diffrn_radiation_type MoK\a
_diffrn_radiation_wavelength 0.71073
_diffrn_reflns_av_R_equivalents 0.0525
_diffrn_reflns_av_unetI/netI 0.0396
_diffrn_reflns_Laue_measured_fraction_full 0.999
_diffrn_reflns_Laue_measured_fraction_max 0.999
_diffrn_reflns_limit_h_max 13
_diffrn_reflns_limit_h_min -13
_diffrn_reflns_limit_k_max 31
_diffrn_reflns_limit_k_min -31
_diffrn_reflns_limit_l_max 8
_diffrn_reflns_limit_l_min -8
_diffrn_reflns_number 19543
_diffrn_reflns_point_group_measured_fraction_full 0.999
_diffrn_reflns_point_group_measured_fraction_max 0.999
_diffrn_reflns_theta_full 25.242
_diffrn_reflns_theta_max 25.997
_diffrn_reflns_theta_min 1.941
_diffrn_standards_number 0
_exptl_absorpt_coefficient_mu 1.430
_exptl_absorpt_correction_type none
_exptl_crystal_colour colorless
_exptl_crystal_density_diffrn 1.766
_exptl_crystal_description block
_exptl_crystal_F_000 1016
_refine_diff_density_max 0.400
_refine_diff_density_min -0.464
_refine_diff_density_rms 0.081
_refine_ls_extinction_coef .
_refine_ls_extinction_method none
_refine_ls_goodness_of_fit_ref 1.053
_refine_ls_hydrogen_treatment constr
_refine_ls_matrix_type full
_refine_ls_number_parameters 253
_refine_ls_number_reflns 3785
_refine_ls_number_restraints 0
_refine_ls_restrained_S_all 1.053
_refine_ls_R_factor_all 0.0558
_refine_ls_R_factor_gt 0.0359
_refine_ls_shift/su_max 0.002
_refine_ls_shift/su_mean 0.000
_refine_ls_structure_factor_coef Fsqd
_refine_ls_weighting_details 'w=1/[\s^2^(Fo^2^)+(0.0273P)^2^+1.3209P] where P=(Fo^2^+2Fc^2^)/3'
_refine_ls_weighting_scheme calc
_refine_ls_wR_factor_gt 0.0660
_refine_ls_wR_factor_ref 0.0700
_reflns_Friedel_coverage 0.000
_reflns_Friedel_fraction_full .
_reflns_Friedel_fraction_max .
_reflns_number_gt 2970
_reflns_number_total 3785
_reflns_threshold_expression 'I > 2\s(I)'
_cod_data_source_file complex2.cif
_cod_data_source_block q
_cod_database_code 1564210
_olex2_refinement_description
;
1. Fixed Uiso
 At 1.2 times of:
  All C(H) groups, All N(H) groups
2.a Ternary CH refined with riding coordinates:
 C14(H14)
2.b Aromatic/amide H refined with riding coordinates:
 N4(H4), C16(H16), C19(H19), C18(H18), C17(H17), C1(H1), C6(H6), C2(H2),
 C9(H9), C11(H11), C12(H12), C10(H10), C4(H4A), C3(H3)
;

loop_
_space_group_symop_operation_xyz
'x, y, z'
'-x, y+1/2, -z+1/2'
'-x, -y, -z'
'x, -y-1/2, z-1/2'

loop_
_atom_site_label
_atom_site_type_symbol
_atom_site_fract_x
_atom_site_fract_y
_atom_site_fract_z
_atom_site_U_iso_or_equiv
_atom_site_adp_type
_atom_site_occupancy
_atom_site_site_symmetry_order
_atom_site_calc_flag
_atom_site_refinement_flags_posn
_atom_site_refinement_flags_adp
_atom_site_refinement_flags_occupancy
_atom_site_disorder_assembly
_atom_site_disorder_group
Cd1 Cd 0.94283(2) 0.52177(2) 0.23403(4) 0.03003(9) Uani 1 1 d . . . . .
Cl2 Cl 1.15130(8) 0.52249(4) 0.12807(13) 0.0381(2) Uani 1 1 d . . . . .
Cl1 Cl 0.98748(9) 0.43396(3) 0.41720(13) 0.0397(2) Uani 1 1 d . . . . .
N5 N 0.7294(3) 0.51915(11) 0.2424(4) 0.0336(7) Uani 1 1 d . . . . .
O1 O 0.6825(3) 0.70499(10) 0.2611(4) 0.0494(7) Uani 1 1 d . . . . .
N2 N 0.6549(3) 0.64353(12) 0.5812(4) 0.0389(7) Uani 1 1 d . . . . .
N4 N 0.3622(3) 0.62226(12) 0.2252(4) 0.0387(8) Uani 1 1 d . . . . .
H4 H 0.289728 0.615608 0.246285 0.046 Uiso 1 1 calc R . . . .
N3 N 0.5655(3) 0.65127(11) 0.4015(4) 0.0342(7) Uani 1 1 d . . . . .
N1 N 0.9151(3) 0.60765(11) 1.1038(4) 0.0372(7) Uani 1 1 d . . . . .
C15 C 0.5441(3) 0.55926(13) 0.3018(5) 0.0295(8) Uani 1 1 d . . . . .
C16 C 0.4819(3) 0.51201(13) 0.2702(5) 0.0338(9) Uani 1 1 d . . . . .
H16 H 0.399082 0.509164 0.281586 0.041 Uiso 1 1 calc R . . . .
C14 C 0.4797(3) 0.60647(13) 0.3623(5) 0.0338(8) Uani 1 1 d . . . . .
H14 H 0.459697 0.597717 0.484693 0.041 Uiso 1 1 calc R . . . .
C19 C 0.6705(3) 0.56035(13) 0.2886(5) 0.0323(8) Uani 1 1 d . . . . .
H19 H 0.715028 0.591434 0.313328 0.039 Uiso 1 1 calc R . . . .
C18 C 0.6662(3) 0.47465(14) 0.2116(5) 0.0348(8) Uani 1 1 d . . . . .
H18 H 0.707459 0.445561 0.181397 0.042 Uiso 1 1 calc R . . . .
C7 C 0.5878(4) 0.67827(13) 0.2456(5) 0.0353(9) Uani 1 1 d . . . . .
C17 C 0.5421(3) 0.46947(14) 0.2222(5) 0.0366(9) Uani 1 1 d . . . . .
H17 H 0.500273 0.437781 0.197233 0.044 Uiso 1 1 calc R . . . .
C8 C 0.4839(3) 0.67395(13) 0.0638(5) 0.0331(8) Uani 1 1 d . . . . .
C13 C 0.3695(3) 0.64819(13) 0.0604(5) 0.0351(8) Uani 1 1 d . . . . .
C1 C 0.8365(4) 0.61852(14) 0.9320(5) 0.0412(9) Uani 1 1 d . . . . .
H1 H 0.783161 0.592346 0.866633 0.049 Uiso 1 1 calc R . . . .
C5 C 0.8287(4) 0.66676(14) 0.8430(5) 0.0407(9) Uani 1 1 d . . . . .
C6 C 0.7374(4) 0.67749(15) 0.6540(6) 0.0465(10) Uani 1 1 d . . . . .
H6 H 0.740217 0.708587 0.589380 0.056 Uiso 1 1 calc R . . . .
C2 C 0.9967(4) 0.64491(16) 1.1894(6) 0.0482(10) Uani 1 1 d . . . . .
H2 H 1.054521 0.637780 1.308889 0.058 Uiso 1 1 calc R . . . .
C9 C 0.4942(4) 0.70004(14) -0.1029(6) 0.0455(10) Uani 1 1 d . . . . .
H9 H 0.569959 0.716684 -0.102253 0.055 Uiso 1 1 calc R . . . .
C11 C 0.2802(5) 0.67758(16) -0.2662(6) 0.0592(12) Uani 1 1 d . . . . .
H11 H 0.211380 0.679302 -0.376787 0.071 Uiso 1 1 calc R . . . .
C12 C 0.2673(4) 0.65140(15) -0.1043(6) 0.0464(10) Uani 1 1 d . . . . .
H12 H 0.190094 0.635882 -0.105529 0.056 Uiso 1 1 calc R . . . .
C10 C 0.3939(5) 0.70142(16) -0.2675(6) 0.0576(12) Uani 1 1 d . . . . .
H10 H 0.402071 0.718213 -0.379072 0.069 Uiso 1 1 calc R . . . .
C4 C 0.9123(4) 0.70445(15) 0.9359(6) 0.0504(11) Uani 1 1 d . . . . .
H4A H 0.909978 0.737326 0.881748 0.061 Uiso 1 1 calc R . . . .
C3 C 0.9990(4) 0.69297(16) 1.1092(6) 0.0523(11) Uani 1 1 d . . . . .
H3 H 1.058695 0.717477 1.171710 0.063 Uiso 1 1 calc R . . . .

loop_
_atom_site_aniso_label
_atom_site_aniso_U_11
_atom_site_aniso_U_22
_atom_site_aniso_U_33
_atom_site_aniso_U_23
_atom_site_aniso_U_13
_atom_site_aniso_U_12
Cd1 0.02507(14) 0.03530(15) 0.03079(15) 0.00375(12) 0.00936(10) 0.00198(12)
Cl2 0.0244(4) 0.0522(6) 0.0387(5) -0.0056(5) 0.0100(4) -0.0064(4)
Cl1 0.0502(6) 0.0353(5) 0.0304(5) 0.0028(4) 0.0054(4) 0.0028(4)
N5 0.0299(15) 0.0339(16) 0.0378(17) -0.0028(14) 0.0105(13) 0.0005(14)
O1 0.0447(16) 0.0500(17) 0.0510(18) 0.0011(14) 0.0088(13) -0.0161(14)
N2 0.0401(19) 0.0429(19) 0.0325(18) 0.0003(14) 0.0075(15) 0.0088(15)
N4 0.0245(16) 0.0455(19) 0.050(2) 0.0106(15) 0.0163(14) 0.0080(14)
N3 0.0362(17) 0.0335(17) 0.0314(17) 0.0011(13) 0.0062(14) 0.0039(13)
N1 0.0365(17) 0.0361(17) 0.0355(19) 0.0039(14) 0.0036(15) 0.0021(14)
C15 0.0281(19) 0.0336(19) 0.028(2) 0.0065(15) 0.0098(15) 0.0047(15)
C16 0.0272(18) 0.039(2) 0.034(2) 0.0068(16) 0.0054(15) -0.0028(15)
C14 0.034(2) 0.037(2) 0.034(2) 0.0054(16) 0.0135(16) 0.0011(16)
C19 0.033(2) 0.0303(19) 0.033(2) -0.0025(16) 0.0095(16) -0.0049(16)
C18 0.037(2) 0.030(2) 0.038(2) -0.0027(16) 0.0105(17) 0.0022(17)
C7 0.040(2) 0.0262(19) 0.040(2) -0.0007(16) 0.0121(18) 0.0056(17)
C17 0.041(2) 0.033(2) 0.033(2) 0.0050(15) 0.0048(17) -0.0076(17)
C8 0.040(2) 0.0264(19) 0.033(2) -0.0005(15) 0.0105(17) 0.0049(16)
C13 0.034(2) 0.0295(19) 0.042(2) -0.0012(17) 0.0115(17) 0.0087(16)
C1 0.042(2) 0.037(2) 0.041(2) -0.0018(17) 0.0043(19) 0.0009(17)
C5 0.050(2) 0.039(2) 0.032(2) 0.0007(17) 0.0085(18) 0.0070(19)
C6 0.059(3) 0.033(2) 0.043(2) 0.0004(18) 0.007(2) 0.004(2)
C2 0.048(2) 0.054(3) 0.038(2) 0.004(2) 0.0046(19) -0.003(2)
C9 0.059(3) 0.036(2) 0.043(3) -0.0008(18) 0.016(2) -0.0053(19)
C11 0.074(3) 0.048(3) 0.043(3) 0.001(2) -0.006(2) 0.007(2)
C12 0.045(2) 0.039(2) 0.049(3) -0.0010(19) 0.003(2) 0.0019(19)
C10 0.085(3) 0.048(3) 0.035(3) 0.0051(19) 0.008(2) -0.006(2)
C4 0.066(3) 0.035(2) 0.047(3) 0.0042(19) 0.009(2) -0.002(2)
C3 0.058(3) 0.044(2) 0.048(3) 0.004(2) 0.003(2) -0.011(2)

loop_
_atom_type_symbol
_atom_type_description
_atom_type_scat_dispersion_real
_atom_type_scat_dispersion_imag
_atom_type_scat_source
C C 0.0033 0.0016 'International Tables Vol C Tables 4.2.6.8 and 6.1.1.4'
H H 0.0000 0.0000 'International Tables Vol C Tables 4.2.6.8 and 6.1.1.4'
Cd Cd -0.8075 1.2024 'International Tables Vol C Tables 4.2.6.8 and 6.1.1.4'
Cl Cl 0.1484 0.1585 'International Tables Vol C Tables 4.2.6.8 and 6.1.1.4'
N N 0.0061 0.0033 'International Tables Vol C Tables 4.2.6.8 and 6.1.1.4'
O O 0.0106 0.0060 'International Tables Vol C Tables 4.2.6.8 and 6.1.1.4'

loop_
_geom_angle_atom_site_label_1
_geom_angle_atom_site_label_2
_geom_angle_atom_site_label_3
_geom_angle
_geom_angle_site_symmetry_1
_geom_angle_site_symmetry_3
Cl2 Cd1 Cl2 82.20(3) . 3_765
Cl2 Cd1 Cl1 95.32(3) . .
Cl2 Cd1 Cl1 102.61(3) . 3_766
Cl1 Cd1 Cl2 174.97(3) 3_766 3_765
Cl1 Cd1 Cl2 94.55(3) . 3_765
Cl1 Cd1 Cl1 86.50(3) . 3_766
N5 Cd1 Cl2 165.00(7) . .
N5 Cd1 Cl2 83.70(7) . 3_765
N5 Cd1 Cl1 90.85(7) . .
N5 Cd1 Cl1 91.38(7) . 3_766
N5 Cd1 N1 90.82(10) . 1_554
N1 Cd1 Cl2 84.78(7) 1_554 .
N1 Cd1 Cl2 92.64(7) 1_554 3_765
N1 Cd1 Cl1 86.41(7) 1_554 3_766
N1 Cd1 Cl1 172.75(8) 1_554 .
Cd1 Cl2 Cd1 97.80(3) . 3_765
Cd1 Cl1 Cd1 93.50(3) . 3_766
C19 N5 Cd1 122.2(2) . .
C18 N5 Cd1 119.7(2) . .
C18 N5 C19 118.0(3) . .
C6 N2 N3 121.3(3) . .
C13 N4 C14 118.1(3) . .
N2 N3 C14 108.2(3) . .
C7 N3 N2 125.1(3) . .
C7 N3 C14 119.0(3) . .
C1 N1 Cd1 122.6(2) . 1_556
C1 N1 C2 117.0(3) . .
C2 N1 Cd1 119.4(2) . 1_556
C16 C15 C14 120.5(3) . .
C16 C15 C19 116.9(3) . .
C19 C15 C14 122.4(3) . .
C17 C16 C15 120.1(3) . .
N4 C14 N3 108.0(3) . .
N4 C14 C15 115.3(3) . .
N3 C14 C15 111.5(3) . .
N5 C19 C15 123.2(3) . .
N5 C18 C17 123.2(3) . .
O1 C7 N3 122.6(3) . .
O1 C7 C8 123.4(3) . .
N3 C7 C8 113.9(3) . .
C16 C17 C18 118.5(3) . .
C13 C8 C7 121.1(3) . .
C9 C8 C7 119.4(3) . .
C9 C8 C13 119.2(3) . .
N4 C13 C8 118.1(3) . .
N4 C13 C12 122.3(3) . .
C12 C13 C8 119.5(3) . .
N1 C1 C5 123.9(4) . .
C1 C5 C6 122.0(4) . .
C4 C5 C1 117.7(4) . .
C4 C5 C6 120.3(4) . .
N2 C6 C5 118.4(4) . .
N1 C2 C3 123.1(4) . .
C10 C9 C8 120.8(4) . .
C12 C11 C10 121.1(4) . .
C11 C12 C13 119.9(4) . .
C9 C10 C11 119.4(4) . .
C3 C4 C5 119.1(4) . .
C4 C3 C2 119.1(4) . .

loop_
_geom_bond_atom_site_label_1
_geom_bond_atom_site_label_2
_geom_bond_distance
_geom_bond_site_symmetry_2
Cd1 Cl2 2.7522(9) 3_765
Cd1 Cl2 2.5791(9) .
Cd1 Cl1 2.6512(9) 3_766
Cd1 Cl1 2.5956(9) .
Cd1 N5 2.343(3) .
Cd1 N1 2.391(3) 1_554
N5 C19 1.329(4) .
N5 C18 1.327(4) .
O1 C7 1.221(4) .
N2 N3 1.398(4) .
N2 C6 1.262(5) .
N4 C14 1.444(4) .
N4 C13 1.372(4) .
N3 C14 1.466(4) .
N3 C7 1.386(4) .
N1 C1 1.320(5) .
N1 C2 1.340(5) .
C15 C16 1.385(5) .
C15 C14 1.525(5) .
C15 C19 1.405(4) .
C16 C17 1.369(5) .
C18 C17 1.381(5) .
C7 C8 1.476(5) .
C8 C13 1.407(5) .
C8 C9 1.395(5) .
C13 C12 1.384(5) .
C1 C5 1.390(5) .
C5 C6 1.467(5) .
C5 C4 1.375(5) .
C2 C3 1.369(5) .
C9 C10 1.370(6) .
C11 C12 1.375(6) .
C11 C10 1.386(6) .
C4 C3 1.369(5) .
